data_1531046
loop_
_publ_author_name
'Wang, De'
'Wang, Guo-Peng'
'Sun, Yao-Liang'
'Zhu, Shou-Fei'
'Wei, Yin'
'Zhou, Qi-Lin'
'Shi, Min'

_publ_section_title
;
 Chiral phosphine-catalyzed tunable cycloaddition reactions of allenoates
 with benzofuranone-derived olefins for a highly regio-, diastereo- and
 enantioselective synthesis of spiro-benzofuranones
;
_journal_issue 12
_journal_name_full 'Chem. Sci.'
_journal_page_first 7319
_journal_paper_doi 10.1039/C5SC03135D
_journal_volume 6
_journal_year 2015
_chemical_absolute_configuration ad
_chemical_formula_sum 'C27 H23 N O4'
_chemical_formula_weight 425.46
_chemical_name_systematic
; 
 ? 
;
_space_group_crystal_system monoclinic
_space_group_IT_number 4
_space_group_name_Hall 'P 2yb'
_space_group_name_H-M_alt 'P 1 21 1'
_symmetry_space_group_name_Hall 'P 2yb'
_symmetry_space_group_name_H-M 'P 1 21 1'
_atom_sites_solution_hydrogens geom
_audit_creation_method SHELXL-2014
_audit_update_record
;
2014-06-26 deposited with the CCDC.
2015-09-15 downloaded from the CCDC.
;
_cell_angle_alpha 90
_cell_angle_beta 101.4020(10)
_cell_angle_gamma 90
_cell_formula_units_Z 2
_cell_length_a 8.16260(10)
_cell_length_b 12.2302(2)
_cell_length_c 11.07420(10)
_cell_measurement_reflns_used 6378
_cell_measurement_temperature 140(2)
_cell_measurement_theta_max 68.94
_cell_measurement_theta_min 4.07
_cell_volume 1083.72(2)
_computing_cell_refinement 'Bruker SAINT'
_computing_data_collection 'Bruker APEX2'
_computing_data_reduction 'Bruker SAINT'
_computing_molecular_graphics 'Bruker SHELXTL'
_computing_publication_material 'Bruker SHELXTL'
_computing_structure_refinement 'SHELXL-2014 (Sheldrick, 2014)'
_computing_structure_solution 'SHELXS-97 (Sheldrick, 2008)'
_diffrn_ambient_temperature 140(2)
_diffrn_measured_fraction_theta_full 0.993
_diffrn_measured_fraction_theta_max 0.981
_diffrn_measurement_device_type 'Bruker APEX-II CCD'
_diffrn_measurement_method '\f and \w scans'
_diffrn_radiation_type CuK\a
_diffrn_radiation_wavelength 1.54178
_diffrn_reflns_av_R_equivalents 0.0320
_diffrn_reflns_av_unetI/netI 0.0398
_diffrn_reflns_laue_measured_fraction_full 0.993
_diffrn_reflns_laue_measured_fraction_max 0.981
_diffrn_reflns_limit_h_max 9
_diffrn_reflns_limit_h_min -9
_diffrn_reflns_limit_k_max 14
_diffrn_reflns_limit_k_min -13
_diffrn_reflns_limit_l_max 13
_diffrn_reflns_limit_l_min -13
_diffrn_reflns_number 7473
_diffrn_reflns_point_group_measured_fraction_full 0.828
_diffrn_reflns_point_group_measured_fraction_max 0.814
_diffrn_reflns_theta_full 67.679
_diffrn_reflns_theta_max 69.357
_diffrn_reflns_theta_min 4.072
_exptl_absorpt_coefficient_mu 0.707
_exptl_absorpt_correction_T_max 0.7532
_exptl_absorpt_correction_T_min 0.5683
_exptl_absorpt_correction_type multi-scan
_exptl_absorpt_process_details sadabs
_exptl_crystal_colour colourless
_exptl_crystal_density_diffrn 1.304
_exptl_crystal_description block
_exptl_crystal_F_000 448
_exptl_crystal_size_max 0.260
_exptl_crystal_size_mid 0.220
_exptl_crystal_size_min 0.180
_refine_diff_density_max 0.203
_refine_diff_density_min -0.353
_refine_diff_density_rms 0.057
_refine_ls_abs_structure_details
; 
 Flack x determined using 1193 quotients [(I+)-(I-)]/[(I+)+(I-)] 
 (Parsons, Flack and Wagner, Acta Cryst. B69 (2013) 249-259). 
;
_refine_ls_abs_structure_Flack 0.13(7)
_refine_ls_extinction_method none
_refine_ls_goodness_of_fit_ref 1.107
_refine_ls_hydrogen_treatment constr
_refine_ls_matrix_type full
_refine_ls_number_parameters 291
_refine_ls_number_reflns 3297
_refine_ls_number_restraints 1
_refine_ls_restrained_S_all 1.106
_refine_ls_R_factor_all 0.0371
_refine_ls_R_factor_gt 0.0365
_refine_ls_shift/su_max 0.003
_refine_ls_shift/su_mean 0.001
_refine_ls_structure_factor_coef Fsqd
_refine_ls_weighting_details 'w=1/[\s^2^(Fo^2^)+(0.0691P)^2^+0.1082P] where P=(Fo^2^+2Fc^2^)/3'
_refine_ls_weighting_scheme calc
_refine_ls_wR_factor_gt 0.0941
_refine_ls_wR_factor_ref 0.1000
_reflns_Friedel_coverage 0.580
_reflns_friedel_fraction_full 0.645
_reflns_friedel_fraction_max 0.629
_reflns_number_gt 3271
_reflns_number_total 3297
_reflns_threshold_expression 'I > 2\s(I)'
_cod_data_source_file c5sc03135d2.cif
_cod_data_source_block cu_dm14382_0m
_cod_depositor_comments 'Adding full bibliography for 1531044--1531046.cif.'
_cod_database_code 1531046
_shelx_space_group_comment
; 
The symmetry employed for this shelxl refinement is uniquely defined 
by the following loop, which should always be used as a source of 
symmetry information in preference to the above space-group names. 
They are only intended as comments. 
;
_shelx_estimated_absorpt_t_min 0.838
_shelx_estimated_absorpt_t_max 0.883
_shelxl_version_number 2014-3

loop_
_space_group_symop_operation_xyz
'x, y, z'
'-x, y+1/2, -z'

loop_
_atom_site_label
_atom_site_type_symbol
_atom_site_fract_x
_atom_site_fract_y
_atom_site_fract_z
_atom_site_U_iso_or_equiv
_atom_site_adp_type
_atom_site_occupancy
_atom_site_site_symmetry_order
_atom_site_calc_flag
_atom_site_refinement_flags_posn
_atom_site_refinement_flags_adp
O1 O 0.1765(2) 0.55077(13) 0.47125(16) 0.0261(4) Uani 1 1 d . .
O2 O 0.5708(2) 0.63352(14) 0.30940(16) 0.0292(4) Uani 1 1 d . .
O3 O 0.39590(19) 0.72275(16) 0.68078(15) 0.0311(4) Uani 1 1 d . .
O4 O 0.2243(2) 0.74247(18) 0.81590(14) 0.0341(4) Uani 1 1 d . .
N1 N 0.3345(2) 0.67178(15) 0.37931(15) 0.0181(4) Uani 1 1 d . .
C1 C 0.2097(2) 0.64248(18) 0.44340(18) 0.0185(4) Uani 1 1 d . .
C2 C 0.1191(2) 0.74556(17) 0.47137(18) 0.0180(4) Uani 1 1 d . .
C3 C 0.2202(3) 0.83498(18) 0.42726(18) 0.0183(4) Uani 1 1 d . .
C4 C 0.2041(3) 0.94741(18) 0.4337(2) 0.0234(5) Uani 1 1 d . .
H4 H 0.1215 0.9788 0.4727 0.028 Uiso 1 1 calc R U
C5 C 0.3110(3) 1.0137(2) 0.3823(2) 0.0258(5) Uani 1 1 d . .
H5 H 0.3015 1.0910 0.3856 0.031 Uiso 1 1 calc R U
C6 C 0.4316(3) 0.9664(2) 0.3261(2) 0.0246(5) Uani 1 1 d . .
H6 H 0.5028 1.0124 0.2903 0.030 Uiso 1 1 calc R U
C7 C 0.4510(3) 0.8535(2) 0.32064(19) 0.0228(5) Uani 1 1 d . .
H7 H 0.5347 0.8220 0.2829 0.027 Uiso 1 1 calc R U
C8 C 0.3435(2) 0.78886(18) 0.37244(17) 0.0179(4) Uani 1 1 d . .
C9 C 0.4459(3) 0.59864(19) 0.33713(18) 0.0199(4) Uani 1 1 d . .
C10 C 0.3982(3) 0.48007(19) 0.3257(2) 0.0284(5) Uani 1 1 d . .
H10A H 0.4669 0.4425 0.2753 0.043 Uiso 1 1 calc R U
H10B H 0.2800 0.4734 0.2866 0.043 Uiso 1 1 calc R U
H10C H 0.4167 0.4468 0.4078 0.043 Uiso 1 1 calc R U
C11 C 0.1074(3) 0.75356(17) 0.60593(18) 0.0200(4) Uani 1 1 d . .
C12 C -0.0457(3) 0.77945(18) 0.62048(19) 0.0216(4) Uani 1 1 d . .
H12 H -0.0755 0.7891 0.6985 0.026 Uiso 1 1 calc R U
C13 C -0.1658(3) 0.79174(18) 0.50020(19) 0.0200(4) Uani 1 1 d . .
H13A H -0.1883 0.8698 0.4795 0.024 Uiso 1 1 calc R U
H13B H -0.2728 0.7542 0.5019 0.024 Uiso 1 1 calc R U
C14 C -0.0724(2) 0.73642(18) 0.40780(18) 0.0182(4) Uani 1 1 d . .
H14 H -0.1017 0.6570 0.4066 0.022 Uiso 1 1 calc R U
C15 C -0.1159(2) 0.77594(19) 0.27512(19) 0.0206(4) Uani 1 1 d . .
C16 C -0.1472(3) 0.8839(2) 0.2493(2) 0.0265(5) Uani 1 1 d . .
H16 H -0.1403 0.9343 0.3154 0.032 Uiso 1 1 calc R U
C17 C -0.1895(3) 0.9228(2) 0.1268(2) 0.0372(6) Uani 1 1 d . .
H17 H -0.2098 0.9985 0.1113 0.045 Uiso 1 1 calc R U
C18 C -0.2010(3) 0.8517(3) 0.0314(2) 0.0392(6) Uani 1 1 d . .
H18 H -0.2300 0.8783 -0.0507 0.047 Uiso 1 1 calc R U
C19 C -0.1707(3) 0.7395(3) 0.0516(2) 0.0316(5) Uani 1 1 d . .
C20 C -0.1848(3) 0.6631(3) -0.0481(2) 0.0437(7) Uani 1 1 d . .
H20 H -0.2158 0.6891 -0.1303 0.052 Uiso 1 1 calc R U
C21 C -0.1552(4) 0.5552(3) -0.0285(2) 0.0452(7) Uani 1 1 d . .
H21 H -0.1651 0.5064 -0.0963 0.054 Uiso 1 1 calc R U
C22 C -0.1092(3) 0.5152(3) 0.0934(2) 0.0386(6) Uani 1 1 d . .
H22 H -0.0879 0.4394 0.1075 0.046 Uiso 1 1 calc R U
C23 C -0.0952(3) 0.5858(2) 0.1914(2) 0.0284(5) Uani 1 1 d . .
H23 H -0.0641 0.5576 0.2727 0.034 Uiso 1 1 calc R U
C24 C -0.1258(2) 0.6993(2) 0.17520(19) 0.0240(5) Uani 1 1 d . .
C25 C 0.2588(3) 0.7383(2) 0.7028(2) 0.0235(4) Uani 1 1 d . .
C26 C 0.3666(3) 0.7285(3) 0.9171(2) 0.0427(7) Uani 1 1 d . .
H26A H 0.4429 0.7920 0.9218 0.051 Uiso 1 1 calc R U
H26B H 0.4296 0.6616 0.9046 0.051 Uiso 1 1 calc R U
C27 C 0.2989(5) 0.7193(3) 1.0337(2) 0.0506(8) Uani 1 1 d . .
H27A H 0.2408 0.7871 1.0467 0.076 Uiso 1 1 calc R U
H27B H 0.3913 0.7070 1.1036 0.076 Uiso 1 1 calc R U
H27C H 0.2205 0.6579 1.0266 0.076 Uiso 1 1 calc R U

loop_
_atom_site_aniso_label
_atom_site_aniso_U_11
_atom_site_aniso_U_22
_atom_site_aniso_U_33
_atom_site_aniso_U_23
_atom_site_aniso_U_13
_atom_site_aniso_U_12
O1 0.0255(8) 0.0173(7) 0.0381(8) 0.0046(7) 0.0128(6) 0.0019(6)
O2 0.0223(8) 0.0284(9) 0.0406(9) -0.0004(7) 0.0155(7) 0.0016(7)
O3 0.0216(7) 0.0369(10) 0.0343(9) 0.0036(7) 0.0042(6) 0.0040(7)
O4 0.0284(8) 0.0507(11) 0.0215(8) -0.0007(8) 0.0007(6) 0.0026(9)
N1 0.0152(8) 0.0178(9) 0.0222(8) -0.0001(7) 0.0058(6) 0.0010(7)
C1 0.0164(9) 0.0176(10) 0.0220(9) 0.0009(8) 0.0051(7) 0.0018(8)
C2 0.0173(9) 0.0156(9) 0.0218(9) 0.0003(8) 0.0056(7) 0.0017(8)
C3 0.0156(10) 0.0187(10) 0.0201(8) 0.0009(8) 0.0027(7) -0.0004(8)
C4 0.0229(10) 0.0191(11) 0.0281(10) -0.0041(8) 0.0048(8) -0.0008(9)
C5 0.0295(11) 0.0165(10) 0.0299(11) 0.0001(9) 0.0020(9) -0.0029(9)
C6 0.0241(10) 0.0229(11) 0.0264(10) 0.0037(9) 0.0039(8) -0.0075(9)
C7 0.0193(10) 0.0271(12) 0.0227(9) 0.0001(9) 0.0055(7) -0.0029(9)
C8 0.0151(9) 0.0182(10) 0.0195(9) -0.0011(8) 0.0014(7) -0.0011(8)
C9 0.0173(10) 0.0231(11) 0.0199(9) -0.0007(8) 0.0047(7) 0.0025(8)
C10 0.0285(11) 0.0216(11) 0.0378(12) -0.0065(10) 0.0129(9) 0.0028(9)
C11 0.0222(9) 0.0163(10) 0.0216(9) -0.0001(8) 0.0048(7) -0.0007(8)
C12 0.0223(10) 0.0222(10) 0.0218(9) -0.0022(8) 0.0080(8) -0.0007(8)
C13 0.0174(9) 0.0188(10) 0.0246(10) 0.0007(8) 0.0060(7) 0.0015(8)
C14 0.0156(9) 0.0169(9) 0.0227(9) 0.0008(8) 0.0054(7) 0.0000(8)
C15 0.0142(9) 0.0254(11) 0.0234(9) 0.0024(8) 0.0063(7) -0.0018(8)
C16 0.0206(10) 0.0268(12) 0.0319(11) 0.0061(9) 0.0052(8) -0.0024(9)
C17 0.0321(12) 0.0381(14) 0.0404(13) 0.0196(12) 0.0051(10) -0.0007(11)
C18 0.0324(13) 0.0581(18) 0.0272(11) 0.0167(12) 0.0057(9) -0.0030(13)
C19 0.0209(9) 0.0521(16) 0.0228(10) 0.0043(11) 0.0066(7) -0.0020(11)
C20 0.0308(12) 0.079(2) 0.0217(10) -0.0043(13) 0.0059(9) -0.0035(13)
C21 0.0382(14) 0.067(2) 0.0301(12) -0.0186(14) 0.0068(11) 0.0015(14)
C22 0.0321(12) 0.0477(15) 0.0359(13) -0.0144(12) 0.0067(10) 0.0035(12)
C23 0.0244(11) 0.0354(13) 0.0263(11) -0.0067(10) 0.0068(8) 0.0018(10)
C24 0.0146(9) 0.0368(13) 0.0216(10) -0.0010(9) 0.0064(7) -0.0023(9)
C25 0.0243(10) 0.0213(10) 0.0245(10) 0.0011(9) 0.0041(8) 0.0011(9)
C26 0.0368(13) 0.0581(19) 0.0275(12) 0.0030(12) -0.0080(10) -0.0047(14)
C27 0.071(2) 0.053(2) 0.0232(12) -0.0045(12) -0.0028(12) 0.0030(17)

loop_
_atom_type_symbol
_atom_type_description
_atom_type_scat_dispersion_real
_atom_type_scat_dispersion_imag
_atom_type_scat_source
C C 0.0181 0.0091 'International Tables Vol C Tables 4.2.6.8 and 6.1.1.4'
H H 0.0000 0.0000 'International Tables Vol C Tables 4.2.6.8 and 6.1.1.4'
N N 0.0311 0.0180 'International Tables Vol C Tables 4.2.6.8 and 6.1.1.4'
O O 0.0492 0.0322 'International Tables Vol C Tables 4.2.6.8 and 6.1.1.4'

loop_
_geom_angle_atom_site_label_1
_geom_angle_atom_site_label_2
_geom_angle_atom_site_label_3
_geom_angle
C25 O4 C26 115.62(19)
C1 N1 C9 125.73(18)
C1 N1 C8 109.40(16)
C9 N1 C8 124.64(18)
O1 C1 N1 126.14(19)
O1 C1 C2 125.04(18)
N1 C1 C2 108.81(17)
C3 C2 C11 114.62(17)
C3 C2 C1 102.47(15)
C11 C2 C1 112.38(16)
C3 C2 C14 117.49(16)
C11 C2 C14 101.11(15)
C1 C2 C14 109.06(16)
C4 C3 C8 120.6(2)
C4 C3 C2 129.79(19)
C8 C3 C2 109.63(18)
C3 C4 C5 118.9(2)
C3 C4 H4 120.5
C5 C4 H4 120.5
C6 C5 C4 119.8(2)
C6 C5 H5 120.1
C4 C5 H5 120.1
C5 C6 C7 121.9(2)
C5 C6 H6 119.0
C7 C6 H6 119.0
C8 C7 C6 117.4(2)
C8 C7 H7 121.3
C6 C7 H7 121.3
C7 C8 C3 121.3(2)
C7 C8 N1 129.30(19)
C3 C8 N1 109.37(18)
O2 C9 N1 119.5(2)
O2 C9 C10 122.8(2)
N1 C9 C10 117.71(18)
C9 C10 H10A 109.5
C9 C10 H10B 109.5
H10A C10 H10B 109.5
C9 C10 H10C 109.5
H10A C10 H10C 109.5
H10B C10 H10C 109.5
C12 C11 C25 127.78(19)
C12 C11 C2 112.22(18)
C25 C11 C2 119.94(17)
C11 C12 C13 112.46(17)
C11 C12 H12 123.8
C13 C12 H12 123.8
C12 C13 C14 102.87(16)
C12 C13 H13A 111.2
C14 C13 H13A 111.2
C12 C13 H13B 111.2
C14 C13 H13B 111.2
H13A C13 H13B 109.1
C15 C14 C13 116.65(17)
C15 C14 C2 115.32(15)
C13 C14 C2 104.30(15)
C15 C14 H14 106.6
C13 C14 H14 106.6
C2 C14 H14 106.6
C16 C15 C24 119.3(2)
C16 C15 C14 120.6(2)
C24 C15 C14 120.1(2)
C15 C16 C17 121.8(2)
C15 C16 H16 119.1
C17 C16 H16 119.1
C18 C17 C16 119.8(3)
C18 C17 H17 120.1
C16 C17 H17 120.1
C17 C18 C19 121.3(2)
C17 C18 H18 119.4
C19 C18 H18 119.4
C18 C19 C24 119.5(2)
C18 C19 C20 121.9(2)
C24 C19 C20 118.6(3)
C21 C20 C19 121.9(2)
C21 C20 H20 119.1
C19 C20 H20 119.1
C20 C21 C22 119.8(3)
C20 C21 H21 120.1
C22 C21 H21 120.1
C23 C22 C21 120.1(3)
C23 C22 H22 120.0
C21 C22 H22 120.0
C22 C23 C24 122.1(2)
C22 C23 H23 119.0
C24 C23 H23 119.0
C23 C24 C19 117.6(2)
C23 C24 C15 124.0(2)
C19 C24 C15 118.4(2)
O3 C25 O4 124.75(19)
O3 C25 C11 123.3(2)
O4 C25 C11 111.96(18)
O4 C26 C27 107.2(2)
O4 C26 H26A 110.3
C27 C26 H26A 110.3
O4 C26 H26B 110.3
C27 C26 H26B 110.3
H26A C26 H26B 108.5
C26 C27 H27A 109.5
C26 C27 H27B 109.5
H27A C27 H27B 109.5
C26 C27 H27C 109.5
H27A C27 H27C 109.5
H27B C27 H27C 109.5

loop_
_geom_bond_atom_site_label_1
_geom_bond_atom_site_label_2
_geom_bond_distance
O1 C1 1.208(3)
O2 C9 1.200(3)
O3 C25 1.207(3)
O4 C25 1.338(3)
O4 C26 1.456(3)
N1 C1 1.399(2)
N1 C9 1.418(3)
N1 C8 1.437(3)
C1 C2 1.524(3)
C2 C3 1.508(3)
C2 C11 1.515(3)
C2 C14 1.587(3)
C3 C4 1.384(3)
C3 C8 1.393(3)
C4 C5 1.393(3)
C4 H4 0.9500
C5 C6 1.391(4)
C5 H5 0.9500
C6 C7 1.392(3)
C6 H6 0.9500
C7 C8 1.387(3)
C7 H7 0.9500
C9 C10 1.500(3)
C10 H10A 0.9800
C10 H10B 0.9800
C10 H10C 0.9800
C11 C12 1.330(3)
C11 C25 1.479(3)
C12 C13 1.497(3)
C12 H12 0.9500
C13 C14 1.547(3)
C13 H13A 0.9900
C13 H13B 0.9900
C14 C15 1.521(3)
C14 H14 1.0000
C15 C16 1.364(3)
C15 C24 1.441(3)
C16 C17 1.415(3)
C16 H16 0.9500
C17 C18 1.357(4)
C17 H17 0.9500
C18 C19 1.405(5)
C18 H18 0.9500
C19 C24 1.432(3)
C19 C20 1.434(4)
C20 C21 1.351(5)
C20 H20 0.9500
C21 C22 1.415(4)
C21 H21 0.9500
C22 C23 1.374(4)
C22 H22 0.9500
C23 C24 1.415(4)
C23 H23 0.9500
C26 C27 1.506(4)
C26 H26A 0.9900
C26 H26B 0.9900
C27 H27A 0.9800
C27 H27B 0.9800
C27 H27C 0.9800

loop_
_geom_hbond_atom_site_label_D
_geom_hbond_atom_site_label_H
_geom_hbond_atom_site_label_A
_geom_hbond_distance_DH
_geom_hbond_distance_HA
_geom_hbond_distance_DA
_geom_hbond_angle_DHA
_geom_hbond_site_symmetry_A
C7 H7 O2 0.95 2.34 2.874(3) 115.4 .
C27 H27B O2 0.98 2.61 3.559(3) 162.4 1_556

loop_
_geom_torsion_atom_site_label_1
_geom_torsion_atom_site_label_2
_geom_torsion_atom_site_label_3
_geom_torsion_atom_site_label_4
_geom_torsion
C9 N1 C1 O1 -0.9(3)
C8 N1 C1 O1 -175.6(2)
C9 N1 C1 C2 179.92(18)
C8 N1 C1 C2 5.2(2)
O1 C1 C2 C3 175.1(2)
N1 C1 C2 C3 -5.71(19)
O1 C1 C2 C11 51.6(3)
N1 C1 C2 C11 -129.23(18)
O1 C1 C2 C14 -59.7(3)
N1 C1 C2 C14 119.50(17)
C11 C2 C3 C4 -54.4(3)
C1 C2 C3 C4 -176.4(2)
C14 C2 C3 C4 64.1(3)
C11 C2 C3 C8 126.24(19)
C1 C2 C3 C8 4.2(2)
C14 C2 C3 C8 -115.25(19)
C8 C3 C4 C5 1.3(3)
C2 C3 C4 C5 -178.00(19)
C3 C4 C5 C6 -0.2(3)
C4 C5 C6 C7 -0.8(3)
C5 C6 C7 C8 0.8(3)
C6 C7 C8 C3 0.3(3)
C6 C7 C8 N1 179.58(19)
C4 C3 C8 C7 -1.4(3)
C2 C3 C8 C7 178.05(18)
C4 C3 C8 N1 179.23(18)
C2 C3 C8 N1 -1.3(2)
C1 N1 C8 C7 178.2(2)
C9 N1 C8 C7 3.4(4)
C1 N1 C8 C3 -2.5(2)
C9 N1 C8 C3 -177.25(17)
C1 N1 C9 O2 -162.7(2)
C8 N1 C9 O2 11.2(3)
C1 N1 C9 C10 19.1(3)
C8 N1 C9 C10 -167.03(19)
C3 C2 C11 C12 110.6(2)
C1 C2 C11 C12 -132.9(2)
C14 C2 C11 C12 -16.8(2)
C3 C2 C11 C25 -66.6(2)
C1 C2 C11 C25 49.9(3)
C14 C2 C11 C25 166.03(19)
C25 C11 C12 C13 178.0(2)
C2 C11 C12 C13 1.0(3)
C11 C12 C13 C14 15.7(2)
C12 C13 C14 C15 -153.29(18)
C12 C13 C14 C2 -24.8(2)
C3 C2 C14 C15 28.8(3)
C11 C2 C14 C15 154.31(18)
C1 C2 C14 C15 -87.1(2)
C3 C2 C14 C13 -100.4(2)
C11 C2 C14 C13 25.06(19)
C1 C2 C14 C13 143.64(17)
C13 C14 C15 C16 37.7(3)
C2 C14 C15 C16 -85.2(2)
C13 C14 C15 C24 -141.79(19)
C2 C14 C15 C24 95.3(2)
C24 C15 C16 C17 0.1(3)
C14 C15 C16 C17 -179.39(19)
C15 C16 C17 C18 0.5(4)
C16 C17 C18 C19 -0.3(4)
C17 C18 C19 C24 -0.4(4)
C17 C18 C19 C20 179.1(2)
C18 C19 C20 C21 179.8(3)
C24 C19 C20 C21 -0.7(4)
C19 C20 C21 C22 0.1(4)
C20 C21 C22 C23 0.2(4)
C21 C22 C23 C24 0.1(4)
C22 C23 C24 C19 -0.6(3)
C22 C23 C24 C15 178.7(2)
C18 C19 C24 C23 -179.5(2)
C20 C19 C24 C23 0.9(3)
C18 C19 C24 C15 1.1(3)
C20 C19 C24 C15 -178.46(19)
C16 C15 C24 C23 179.7(2)
C14 C15 C24 C23 -0.7(3)
C16 C15 C24 C19 -0.9(3)
C14 C15 C24 C19 178.63(17)
C26 O4 C25 O3 0.9(4)
C26 O4 C25 C11 -179.8(2)
C12 C11 C25 O3 -174.3(2)
C2 C11 C25 O3 2.5(3)
C12 C11 C25 O4 6.5(3)
C2 C11 C25 O4 -176.8(2)
C25 O4 C26 C27 -171.9(3)
